data_1514307
loop_
_publ_author_name
'Johnston, Ryne C.'
'Cohen, Daniel T.'
'Eichman, Chad C.'
'Scheidt, Karl A.'
'Cheong, Paul Ha-Yeon'

_publ_section_title
;
 Catalytic Kinetic Resolution of a Dynamic Racemate: Highly
 Stereoselective \b-Lactone Formation by N-Heterocyclic Carbene Catalysis.
;
_journal_issue 5
_journal_name_full 'Chemical science (Royal Society of Chemistry : 2010)'
_journal_page_first 1974
_journal_page_last 1982
_journal_paper_doi 10.1039/C4SC00317A
_journal_volume 5
_journal_year 2014
_chemical_absolute_configuration ad
_chemical_formula_sum 'C15 H15 Br O4'
_chemical_formula_weight 339.18
_chemical_name_systematic
;
?
;
_space_group_IT_number 19
_symmetry_cell_setting orthorhombic
_symmetry_space_group_name_Hall 'P 2ac 2ab'
_symmetry_space_group_name_H-M 'P 21 21 21'
_atom_sites_solution_hydrogens geom
_atom_sites_solution_primary direct
_atom_sites_solution_secondary difmap
_audit_creation_method SHELXL-97
_audit_update_record
;
2012-01-09 # Formatted by publCIF
;
_cell_angle_alpha 90.00
_cell_angle_beta 90.00
_cell_angle_gamma 90.00
_cell_formula_units_Z 4
_cell_length_a 5.4193(3)
_cell_length_b 9.4004(5)
_cell_length_c 28.0840(14)
_cell_measurement_reflns_used 4940
_cell_measurement_temperature 100(2)
_cell_measurement_theta_max 28.93
_cell_measurement_theta_min 2.90
_cell_volume 1430.70(13)
_computing_cell_refinement 'Bruker SAINT'
_computing_data_collection 'Bruker APEX2'
_computing_data_reduction 'Bruker SAINT'
_computing_molecular_graphics 'Bruker SHELXTL'
_computing_publication_material 'Bruker SHELXTL'
_computing_structure_refinement 'SHELXL-97 (Sheldrick, 1997)'
_computing_structure_solution 'SHELXS-97 (Sheldrick, 1990)'
_diffrn_ambient_temperature 100(2)
_diffrn_measured_fraction_theta_full 0.984
_diffrn_measured_fraction_theta_max 0.984
_diffrn_measurement_device_type 'Bruker APEX-II CCD'
_diffrn_measurement_method '\f and \w scans'
_diffrn_radiation_monochromator graphite
_diffrn_radiation_source 'fine-focus sealed tube'
_diffrn_radiation_type MoK\a
_diffrn_radiation_wavelength 0.71073
_diffrn_reflns_av_R_equivalents 0.0747
_diffrn_reflns_av_sigmaI/netI 0.0744
_diffrn_reflns_limit_h_max 6
_diffrn_reflns_limit_h_min -7
_diffrn_reflns_limit_k_max 13
_diffrn_reflns_limit_k_min -12
_diffrn_reflns_limit_l_max 39
_diffrn_reflns_limit_l_min -39
_diffrn_reflns_number 12801
_diffrn_reflns_theta_full 30.21
_diffrn_reflns_theta_max 30.21
_diffrn_reflns_theta_min 1.45
_diffrn_standards_number 0
_exptl_absorpt_coefficient_mu 2.883
_exptl_absorpt_correction_T_max 0.7460
_exptl_absorpt_correction_T_min 0.6489
_exptl_absorpt_correction_type multi-scan
_exptl_absorpt_process_details 'SADABS (Bruker)'
_exptl_crystal_colour colourless
_exptl_crystal_density_diffrn 1.575
_exptl_crystal_density_method 'not measured'
_exptl_crystal_description needle
_exptl_crystal_F_000 688
_exptl_crystal_size_max 0.47
_exptl_crystal_size_mid 0.06
_exptl_crystal_size_min 0.04
_refine_diff_density_max 0.338
_refine_diff_density_min -0.796
_refine_diff_density_rms 0.086
_refine_ls_abs_structure_details 'Flack H D (1983), Acta Cryst. A39, 876-881'
_refine_ls_abs_structure_Flack -0.004(9)
_refine_ls_extinction_method none
_refine_ls_goodness_of_fit_ref 0.584
_refine_ls_hydrogen_treatment constr
_refine_ls_matrix_type full
_refine_ls_number_parameters 182
_refine_ls_number_reflns 4174
_refine_ls_number_restraints 0
_refine_ls_restrained_S_all 0.584
_refine_ls_R_factor_all 0.0509
_refine_ls_R_factor_gt 0.0337
_refine_ls_shift/su_max 0.002
_refine_ls_shift/su_mean 0.000
_refine_ls_structure_factor_coef Fsqd
_refine_ls_weighting_details 'calc w=1/[\s^2^(Fo^2^)+(0.1000P)^2^+0.7641P] where P=(Fo^2^+2Fc^2^)/3'
_refine_ls_weighting_scheme calc
_refine_ls_wR_factor_gt 0.0830
_refine_ls_wR_factor_ref 0.0962
_reflns_number_gt 3204
_reflns_number_total 4174
_reflns_threshold_expression >2sigma(I)
_cod_data_source_file c4sc00317a2.cif
_cod_data_source_block n1209_0m
_cod_depositor_comments
;
The following automatic conversions were performed:

'_symmetry_cell_setting' value 'Orthorhombic' changed to
'orthorhombic' according to
/usr/data/users/saulius/crontab/automatic-downloads/rss-feeds/RSC/lib/dictionaries/cif_core.dic
dictionary named 'cif_core.dic' version 2.4.2 from 2011-04-26.

Automatic conversion script
Id: cif_fix_values 2281 2013-09-26 08:29:07Z andrius 

 Adding full bibliography for 1514306--1514307.cif.
;
_cod_original_sg_symbol_H-M P2(1)2(1)2(1)
_cod_database_code 1514307

loop_
_symmetry_equiv_pos_as_xyz
'x, y, z'
'-x+1/2, -y, z+1/2'
'-x, y+1/2, -z+1/2'
'x+1/2, -y+1/2, -z'

loop_
_atom_site_label
_atom_site_type_symbol
_atom_site_fract_x
_atom_site_fract_y
_atom_site_fract_z
_atom_site_U_iso_or_equiv
_atom_site_adp_type
_atom_site_occupancy
_atom_site_symmetry_multiplicity
_atom_site_calc_flag
_atom_site_refinement_flags
Br1 Br 0.22310(6) 1.06970(3) -0.037858(9) 0.03024(10) Uani 1 1 d .
O4 O 0.3064(4) 1.0619(2) 0.18121(6) 0.0192(4) Uani 1 1 d .
O1 O 0.6576(3) 0.6455(2) 0.14317(6) 0.0162(4) Uani 1 1 d .
O2 O 0.6370(4) 0.4088(2) 0.16079(7) 0.0263(5) Uani 1 1 d .
O3 O -0.0001(4) 0.9029(2) 0.18276(9) 0.0309(5) Uani 1 1 d .
C1 C 0.2159(5) 0.9299(3) 0.18422(8) 0.0160(5) Uani 1 1 d .
C2 C 0.2856(5) 0.5855(2) 0.15878(8) 0.0155(5) Uani 1 1 d .
H2 H 0.1605 0.5486 0.1357 0.019 Uiso 1 1 calc R
C3 C 0.2874(6) 0.9579(3) 0.01672(8) 0.0180(5) Uani 1 1 d .
C4 C 0.1302(6) 1.1757(3) 0.17178(10) 0.0230(6) Uani 1 1 d .
H4A H 0.1851 1.2641 0.1878 0.028 Uiso 1 1 calc R
H4B H -0.0335 1.1494 0.1848 0.028 Uiso 1 1 calc R
C5 C 0.1976(6) 0.6044(3) 0.21011(9) 0.0188(5) Uani 1 1 d .
H5A H 0.2117 0.5143 0.2281 0.023 Uiso 1 1 calc R
H5B H 0.0241 0.6372 0.2111 0.023 Uiso 1 1 calc R
C6 C 0.4177(5) 0.7256(3) 0.14450(8) 0.0130(5) Uani 1 1 d .
C7 C 0.3744(5) 0.8005(3) 0.09816(8) 0.0132(5) Uani 1 1 d .
C8 C 0.5435(5) 0.9027(3) 0.08368(9) 0.0161(5) Uani 1 1 d .
H8 H 0.6889 0.9182 0.1019 0.019 Uiso 1 1 calc R
C9 C 0.5016(5) 0.9827(3) 0.04275(9) 0.0190(5) Uani 1 1 d .
H9 H 0.6169 1.0527 0.0328 0.023 Uiso 1 1 calc R
C10 C 0.5408(6) 0.5224(3) 0.15499(9) 0.0181(5) Uani 1 1 d .
C11 C 0.1102(7) 1.2007(4) 0.11909(10) 0.0292(7) Uani 1 1 d .
H11A H 0.2717 1.2285 0.1065 0.044 Uiso 1 1 calc R
H11B H -0.0093 1.2768 0.1130 0.044 Uiso 1 1 calc R
H11C H 0.0550 1.1132 0.1034 0.044 Uiso 1 1 calc R
C12 C 0.4194(5) 0.8218(3) 0.18888(8) 0.0139(5) Uani 1 1 d .
H12 H 0.5830 0.8697 0.1926 0.017 Uiso 1 1 calc R
C13 C 0.3718(6) 0.7179(3) 0.23034(9) 0.0197(6) Uani 1 1 d .
H13A H 0.5281 0.6743 0.2413 0.024 Uiso 1 1 calc R
H13B H 0.2940 0.7679 0.2575 0.024 Uiso 1 1 calc R
C14 C 0.1643(5) 0.7761(3) 0.07091(9) 0.0157(5) Uani 1 1 d .
H14 H 0.0491 0.7056 0.0806 0.019 Uiso 1 1 calc R
C15 C 0.1213(5) 0.8543(3) 0.02954(9) 0.0172(5) Uani 1 1 d .
H15 H -0.0203 0.8363 0.0106 0.021 Uiso 1 1 calc R

loop_
_atom_site_aniso_label
_atom_site_aniso_U_11
_atom_site_aniso_U_22
_atom_site_aniso_U_33
_atom_site_aniso_U_23
_atom_site_aniso_U_13
_atom_site_aniso_U_12
Br1 0.0513(2) 0.02552(15) 0.01396(12) 0.00845(10) -0.00397(13) 0.00105(14)
O4 0.0213(10) 0.0150(9) 0.0214(9) 0.0002(7) -0.0035(7) -0.0009(9)
O1 0.0158(9) 0.0176(9) 0.0150(8) 0.0010(7) 0.0017(7) 0.0033(7)
O2 0.0347(12) 0.0194(11) 0.0247(10) 0.0032(8) 0.0037(9) 0.0095(9)
O3 0.0161(11) 0.0202(12) 0.0563(15) -0.0016(10) 0.0032(10) -0.0008(9)
C1 0.0163(12) 0.0192(11) 0.0124(10) -0.0035(9) -0.0004(9) 0.0009(13)
C2 0.0219(13) 0.0126(11) 0.0119(9) 0.0021(8) 0.0006(9) 0.0004(11)
C3 0.0249(14) 0.0179(12) 0.0112(10) 0.0021(8) 0.0029(10) 0.0026(11)
C4 0.0316(17) 0.0155(13) 0.0219(13) -0.0027(10) -0.0017(11) 0.0064(12)
C5 0.0230(14) 0.0187(12) 0.0148(11) 0.0019(9) 0.0031(10) -0.0029(10)
C6 0.0128(12) 0.0162(12) 0.0101(10) -0.0006(9) -0.0002(9) 0.0010(10)
C7 0.0161(13) 0.0130(11) 0.0105(11) -0.0005(9) 0.0026(9) 0.0015(9)
C8 0.0171(13) 0.0176(13) 0.0136(11) 0.0021(9) -0.0004(9) -0.0018(10)
C9 0.0250(14) 0.0173(12) 0.0147(12) 0.0037(10) 0.0015(11) -0.0030(10)
C10 0.0251(15) 0.0170(12) 0.0121(11) 0.0017(9) 0.0007(10) 0.0015(11)
C11 0.0389(19) 0.0265(16) 0.0224(14) 0.0012(12) -0.0030(12) 0.0127(14)
C12 0.0153(14) 0.0163(12) 0.0102(10) -0.0012(9) -0.0008(9) -0.0011(10)
C13 0.0276(15) 0.0217(13) 0.0098(11) 0.0006(10) -0.0006(10) -0.0015(12)
C14 0.0161(14) 0.0172(12) 0.0137(11) 0.0026(10) 0.0018(9) -0.0005(10)
C15 0.0212(13) 0.0201(13) 0.0102(11) -0.0008(9) -0.0045(9) -0.0010(10)

loop_
_atom_type_symbol
_atom_type_description
_atom_type_scat_dispersion_real
_atom_type_scat_dispersion_imag
_atom_type_scat_source
C C 0.0033 0.0016 'International Tables Vol C Tables 4.2.6.8 and 6.1.1.4'
H H 0.0000 0.0000 'International Tables Vol C Tables 4.2.6.8 and 6.1.1.4'
O O 0.0106 0.0060 'International Tables Vol C Tables 4.2.6.8 and 6.1.1.4'
Br Br -0.2901 2.4595 'International Tables Vol C Tables 4.2.6.8 and 6.1.1.4'

loop_
_geom_angle_atom_site_label_1
_geom_angle_atom_site_label_2
_geom_angle_atom_site_label_3
_geom_angle
C1 O4 C4 116.9(2)
C10 O1 C6 91.01(19)
O3 C1 O4 123.5(3)
O3 C1 C12 125.1(3)
O4 C1 C12 111.3(2)
C10 C2 C5 113.5(2)
C10 C2 C6 83.8(2)
C5 C2 C6 106.77(19)
C10 C2 H2 116.1
C5 C2 H2 116.1
C6 C2 H2 116.1
C15 C3 C9 121.8(2)
C15 C3 Br1 119.1(2)
C9 C3 Br1 119.1(2)
O4 C4 C11 109.9(2)
O4 C4 H4A 109.7
C11 C4 H4A 109.7
O4 C4 H4B 109.7
C11 C4 H4B 109.7
H4A C4 H4B 108.2
C2 C5 C13 103.8(2)
C2 C5 H5A 111.0
C13 C5 H5A 111.0
C2 C5 H5B 111.0
C13 C5 H5B 111.0
H5A C5 H5B 109.0
C7 C6 O1 110.4(2)
C7 C6 C12 115.4(2)
O1 C6 C12 108.01(19)
C7 C6 C2 123.4(2)
O1 C6 C2 88.85(18)
C12 C6 C2 106.98(19)
C8 C7 C14 119.5(2)
C8 C7 C6 118.4(2)
C14 C7 C6 121.9(2)
C7 C8 C9 120.5(3)
C7 C8 H8 119.7
C9 C8 H8 119.7
C8 C9 C3 118.6(3)
C8 C9 H9 120.7
C3 C9 H9 120.7
O2 C10 O1 126.0(3)
O2 C10 C2 137.6(3)
O1 C10 C2 96.3(2)
C4 C11 H11A 109.5
C4 C11 H11B 109.5
H11A C11 H11B 109.5
C4 C11 H11C 109.5
H11A C11 H11C 109.5
H11B C11 H11C 109.5
C1 C12 C6 108.8(2)
C1 C12 C13 111.8(2)
C6 C12 C13 103.8(2)
C1 C12 H12 110.8
C6 C12 H12 110.8
C13 C12 H12 110.8
C5 C13 C12 105.3(2)
C5 C13 H13A 110.7
C12 C13 H13A 110.7
C5 C13 H13B 110.7
C12 C13 H13B 110.7
H13A C13 H13B 108.8
C7 C14 C15 120.5(2)
C7 C14 H14 119.7
C15 C14 H14 119.7
C3 C15 C14 118.9(2)
C3 C15 H15 120.6
C14 C15 H15 120.6

loop_
_geom_bond_atom_site_label_1
_geom_bond_atom_site_label_2
_geom_bond_distance
Br1 C3 1.891(2)
O4 C1 1.337(3)
O4 C4 1.458(3)
O1 C10 1.359(3)
O1 C6 1.503(3)
O2 C10 1.199(3)
O3 C1 1.198(4)
C1 C12 1.505(4)
C2 C10 1.508(4)
C2 C5 1.529(3)
C2 C6 1.552(3)
C2 H2 1.0000
C3 C15 1.373(4)
C3 C9 1.392(4)
C4 C11 1.502(4)
C4 H4A 0.9900
C4 H4B 0.9900
C5 C13 1.534(4)
C5 H5A 0.9900
C5 H5B 0.9900
C6 C7 1.498(3)
C6 C12 1.540(3)
C7 C8 1.389(4)
C7 C14 1.391(4)
C8 C9 1.392(4)
C8 H8 0.9500
C9 H9 0.9500
C11 H11A 0.9800
C11 H11B 0.9800
C11 H11C 0.9800
C12 C13 1.541(4)
C12 H12 1.0000
C13 H13A 0.9900
C13 H13B 0.9900
C14 C15 1.395(3)
C14 H14 0.9500
C15 H15 0.9500
